data_7157889
loop_
_publ_author_name
'Marqu\`es, Cl\`audia'
'Diaba, Fa\"iza'
'Roca, Jaume'
'Bonjoch, Josep'

_publ_section_title
;
 Synthesis and reactivity of hydroindole enelactams leading to densely
 functionalized scaffolds.
;
_journal_issue 10
_journal_name_full 'Organic &amp; biomolecular chemistry'
_journal_page_first 2284
_journal_page_last 2301
_journal_paper_doi 10.1039/d1ob00060h
_journal_volume 19
_journal_year 2021
_chemical_formula_moiety 'C21 H25 N O5'
_chemical_formula_sum 'C21 H25 N O5'
_chemical_formula_weight 371.42
_chemical_name_systematic 7a*
_space_group_crystal_system monoclinic
_space_group_IT_number 14
_space_group_name_Hall '-P 2ybc'
_space_group_name_H-M_alt 'P 1 21/c 1'
_atom_sites_solution_hydrogens geom
_audit_creation_method SHELXL-2018/3
_audit_update_record
;
2020-11-30 deposited with the CCDC.	2021-02-15 downloaded from the CCDC.
;
_cell_angle_alpha 90
_cell_angle_beta 96.255(12)
_cell_angle_gamma 90
_cell_formula_units_Z 4
_cell_length_a 8.443(3)
_cell_length_b 7.818(3)
_cell_length_c 29.113(11)
_cell_measurement_reflns_used 9960
_cell_measurement_temperature 100(2)
_cell_measurement_theta_max 36.96
_cell_measurement_theta_min 2.97
_cell_volume 1910.2(12)
_computing_cell_refinement 'Bruker SAINT'
_computing_data_collection 'Bruker APEX3'
_computing_data_reduction 'Bruker SAINT'
_computing_molecular_graphics 'Bruker SHELXTL'
_computing_publication_material 'Bruker SHELXTL'
_computing_structure_refinement 'SHELXL-2018/3 (Sheldrick, 2018)'
_computing_structure_solution 'SHELXT 2014/5 (Sheldrick, 2014)'
_diffrn_ambient_temperature 100(2)
_diffrn_measured_fraction_theta_full 0.990
_diffrn_measured_fraction_theta_max 0.989
_diffrn_measurement_device_type 'D8 Venture'
_diffrn_measurement_method '\f and \w scans'
_diffrn_radiation_type MoK\a
_diffrn_radiation_wavelength 0.71073
_diffrn_reflns_av_R_equivalents 0.0317
_diffrn_reflns_av_unetI/netI 0.0322
_diffrn_reflns_Laue_measured_fraction_full 0.990
_diffrn_reflns_Laue_measured_fraction_max 0.989
_diffrn_reflns_limit_h_max 9
_diffrn_reflns_limit_h_min -13
_diffrn_reflns_limit_k_max 12
_diffrn_reflns_limit_k_min -12
_diffrn_reflns_limit_l_max 46
_diffrn_reflns_limit_l_min -47
_diffrn_reflns_number 35945
_diffrn_reflns_point_group_measured_fraction_full 0.990
_diffrn_reflns_point_group_measured_fraction_max 0.989
_diffrn_reflns_theta_full 25.242
_diffrn_reflns_theta_max 35.572
_diffrn_reflns_theta_min 2.427
_diffrn_source microfocus
_exptl_absorpt_coefficient_mu 0.092
_exptl_absorpt_correction_T_max 0.7473
_exptl_absorpt_correction_T_min 0.6610
_exptl_absorpt_correction_type multi-scan
_exptl_absorpt_process_details sadabs
_exptl_crystal_colour colorless
_exptl_crystal_density_diffrn 1.291
_exptl_crystal_description prism
_exptl_crystal_F_000 792
_exptl_crystal_size_max 0.608
_exptl_crystal_size_mid 0.314
_exptl_crystal_size_min 0.264
_refine_diff_density_max 0.452
_refine_diff_density_min -0.270
_refine_diff_density_rms 0.054
_refine_ls_extinction_method none
_refine_ls_goodness_of_fit_ref 1.049
_refine_ls_hydrogen_treatment constr
_refine_ls_matrix_type full
_refine_ls_number_parameters 246
_refine_ls_number_reflns 8666
_refine_ls_number_restraints 0
_refine_ls_restrained_S_all 1.049
_refine_ls_R_factor_all 0.0654
_refine_ls_R_factor_gt 0.0470
_refine_ls_shift/su_max 0.001
_refine_ls_shift/su_mean 0.000
_refine_ls_structure_factor_coef Fsqd
_refine_ls_weighting_details 'w=1/[\s^2^(Fo^2^)+(0.0563P)^2^+0.6592P] where P=(Fo^2^+2Fc^2^)/3'
_refine_ls_weighting_scheme calc
_refine_ls_wR_factor_gt 0.1164
_refine_ls_wR_factor_ref 0.1356
_reflns_Friedel_coverage 0.000
_reflns_number_gt 6865
_reflns_number_total 8666
_reflns_threshold_expression 'I > 2\s(I)'
_cod_data_source_file d1ob00060h2.cif
_cod_data_source_block D43XB86_0m_a
_cod_depositor_comments 'Adding full bibliography for 7157888--7157889.cif.'
_cod_original_cell_volume 1910.3(12)
_cod_original_sg_symbol_H-M 'P 21/c'
_cod_database_code 7157889
_shelx_shelxl_version_number 2018/3
_shelx_space_group_comment
;
The symmetry employed for this shelxl refinement is uniquely defined
by the following loop, which should always be used as a source of
symmetry information in preference to the above space-group names.
They are only intended as comments.
;

loop_
_space_group_symop_operation_xyz
'x, y, z'
'-x, y+1/2, -z+1/2'
'-x, -y, -z'
'x, -y-1/2, z-1/2'

loop_
_atom_site_label
_atom_site_type_symbol
_atom_site_fract_x
_atom_site_fract_y
_atom_site_fract_z
_atom_site_U_iso_or_equiv
_atom_site_adp_type
_atom_site_occupancy
_atom_site_site_symmetry_order
_atom_site_calc_flag
_atom_site_refinement_flags_posn
_atom_site_refinement_flags_adp
_atom_site_refinement_flags_occupancy
_atom_site_disorder_assembly
_atom_site_disorder_group
O1 O 0.78317(9) -0.00799(9) 0.46329(3) 0.02471(14) Uani 1 1 d . . . . .
O2 O 0.58632(9) 0.18395(9) 0.46875(3) 0.02340(14) Uani 1 1 d . . . . .
O3 O 1.18471(10) 0.50621(12) 0.43918(3) 0.03112(17) Uani 1 1 d . . . . .
O4 O 1.07551(8) 0.40195(9) 0.37084(2) 0.02050(13) Uani 1 1 d . . . . .
O5 O 0.89524(9) 0.78784(9) 0.34678(3) 0.02530(15) Uani 1 1 d . . . . .
N1 N 0.73706(9) 0.54662(10) 0.34416(3) 0.01931(14) Uani 1 1 d . . . . .
C1 C 0.71509(11) 0.14609(11) 0.44289(3) 0.01939(15) Uani 1 1 d . . . . .
C2 C 0.84144(10) 0.28848(11) 0.44690(3) 0.01860(15) Uani 1 1 d . . . . .
H2A H 0.871004 0.315559 0.479941 0.022 Uiso 1 1 calc R U . . .
H2AB H 0.938207 0.246932 0.434029 0.022 Uiso 1 1 calc R U . . .
C3 C 0.78222(10) 0.45184(11) 0.42131(3) 0.01688(14) Uani 1 1 d . . . . .
C4 C 0.71278(10) 0.40528(11) 0.37277(3) 0.01729(14) Uani 1 1 d . . . . .
C5 C 0.64725(11) 0.25536(12) 0.36002(3) 0.02058(16) Uani 1 1 d . . . . .
H5 H 0.597438 0.242006 0.329365 0.025 Uiso 1 1 calc R U . . .
C6 C 0.64999(12) 0.10628(12) 0.39292(3) 0.02336(17) Uani 1 1 d . . . . .
H6A H 0.715415 0.014039 0.381310 0.028 Uiso 1 1 calc R U . . .
H6AB H 0.540058 0.061994 0.392698 0.028 Uiso 1 1 calc R U . . .
C7 C 0.76531(14) 0.00075(15) 0.51179(4) 0.0291(2) Uani 1 1 d . . . . .
H7A H 0.868004 0.029170 0.529923 0.035 Uiso 1 1 calc R U . . .
H7AB H 0.726408 -0.109541 0.522946 0.035 Uiso 1 1 calc R U . . .
C8 C 0.64234(14) 0.14340(14) 0.51597(4) 0.0279(2) Uani 1 1 d . . . . .
H8A H 0.553952 0.102714 0.532873 0.033 Uiso 1 1 calc R U . . .
H8AB H 0.692452 0.244293 0.532172 0.033 Uiso 1 1 calc R U . . .
C9 C 0.91442(11) 0.58291(11) 0.41141(3) 0.01862(15) Uani 1 1 d . . . . .
H9 H 0.923735 0.675309 0.435303 0.022 Uiso 1 1 calc R U . . .
C10 C 0.85066(11) 0.65612(12) 0.36409(3) 0.01956(15) Uani 1 1 d . . . . .
C11 C 1.21996(12) 0.30239(14) 0.36721(4) 0.02525(18) Uani 1 1 d . . . . .
H11A H 1.249133 0.236872 0.395990 0.030 Uiso 1 1 calc R U . . .
H11B H 1.309654 0.379010 0.362017 0.030 Uiso 1 1 calc R U . . .
C12 C 1.07453(11) 0.49701(12) 0.40902(3) 0.01970(15) Uani 1 1 d . . . . .
C13 C 1.18473(16) 0.18289(17) 0.32703(5) 0.0372(3) Uani 1 1 d . . . . .
H13A H 1.151311 0.249101 0.299060 0.056 Uiso 1 1 calc R U . . .
H13B H 1.099174 0.104330 0.333251 0.056 Uiso 1 1 calc R U . . .
H13C H 1.280718 0.117233 0.322538 0.056 Uiso 1 1 calc R U . . .
C14 C 0.66975(11) 0.56006(14) 0.29610(3) 0.02235(17) Uani 1 1 d . . . . .
H14A H 0.692689 0.453310 0.279772 0.027 Uiso 1 1 calc R U . . .
H14B H 0.722568 0.655330 0.281341 0.027 Uiso 1 1 calc R U . . .
C15 C 0.49147(11) 0.59045(11) 0.29048(3) 0.01871(15) Uani 1 1 d . . . . .
C16 C 0.41864(11) 0.68882(12) 0.32239(3) 0.02151(16) Uani 1 1 d . . . . .
H16 H 0.481024 0.734915 0.348610 0.026 Uiso 1 1 calc R U . . .
C17 C 0.25513(12) 0.71963(13) 0.31594(4) 0.02376(17) Uani 1 1 d . . . . .
H17 H 0.206379 0.785259 0.337996 0.029 Uiso 1 1 calc R U . . .
C18 C 0.16307(12) 0.65463(14) 0.27734(4) 0.02700(19) Uani 1 1 d . . . . .
H18 H 0.051819 0.676743 0.272853 0.032 Uiso 1 1 calc R U . . .
C19 C 0.23433(13) 0.55732(16) 0.24538(4) 0.0293(2) Uani 1 1 d . . . . .
H19 H 0.171884 0.512977 0.218936 0.035 Uiso 1 1 calc R U . . .
C20 C 0.39783(13) 0.52466(14) 0.25213(3) 0.02436(18) Uani 1 1 d . . . . .
H20 H 0.445768 0.456883 0.230358 0.029 Uiso 1 1 calc R U . . .
C21 C 0.65725(12) 0.55084(12) 0.44615(3) 0.02170(16) Uani 1 1 d . . . . .
H21A H 0.631797 0.659123 0.430054 0.033 Uiso 1 1 calc R U . . .
H21B H 0.700638 0.574180 0.478136 0.033 Uiso 1 1 calc R U . . .
H21C H 0.560279 0.481839 0.445962 0.033 Uiso 1 1 calc R U . . .

loop_
_atom_site_aniso_label
_atom_site_aniso_U_11
_atom_site_aniso_U_22
_atom_site_aniso_U_33
_atom_site_aniso_U_23
_atom_site_aniso_U_13
_atom_site_aniso_U_12
O1 0.0291(3) 0.0174(3) 0.0280(3) 0.0050(2) 0.0051(3) 0.0004(3)
O2 0.0216(3) 0.0219(3) 0.0280(3) 0.0001(3) 0.0085(2) -0.0031(2)
O3 0.0244(3) 0.0357(4) 0.0312(4) -0.0054(3) -0.0062(3) -0.0031(3)
O4 0.0175(3) 0.0233(3) 0.0208(3) 0.0000(2) 0.0024(2) 0.0019(2)
O5 0.0271(3) 0.0202(3) 0.0302(3) 0.0063(3) 0.0100(3) 0.0011(3)
N1 0.0192(3) 0.0208(3) 0.0182(3) 0.0028(3) 0.0034(2) 0.0016(3)
C1 0.0198(4) 0.0159(3) 0.0228(4) 0.0016(3) 0.0038(3) -0.0016(3)
C2 0.0186(3) 0.0172(3) 0.0200(3) 0.0015(3) 0.0023(3) -0.0023(3)
C3 0.0182(3) 0.0152(3) 0.0176(3) 0.0003(3) 0.0037(3) -0.0019(3)
C4 0.0169(3) 0.0177(3) 0.0176(3) 0.0006(3) 0.0035(3) 0.0011(3)
C5 0.0215(4) 0.0208(4) 0.0192(3) -0.0026(3) 0.0013(3) -0.0007(3)
C6 0.0275(4) 0.0178(4) 0.0244(4) -0.0026(3) 0.0013(3) -0.0041(3)
C7 0.0317(5) 0.0294(5) 0.0260(4) 0.0077(4) 0.0025(4) -0.0056(4)
C8 0.0341(5) 0.0254(4) 0.0255(4) -0.0011(4) 0.0093(4) -0.0101(4)
C9 0.0203(4) 0.0163(3) 0.0197(3) -0.0003(3) 0.0042(3) -0.0026(3)
C10 0.0193(4) 0.0185(4) 0.0219(4) 0.0020(3) 0.0069(3) 0.0025(3)
C11 0.0190(4) 0.0253(4) 0.0318(5) 0.0012(4) 0.0045(3) 0.0036(3)
C12 0.0190(4) 0.0190(4) 0.0211(4) 0.0006(3) 0.0023(3) -0.0041(3)
C13 0.0361(6) 0.0303(5) 0.0448(7) -0.0092(5) 0.0030(5) 0.0088(5)
C14 0.0216(4) 0.0288(4) 0.0173(3) 0.0030(3) 0.0047(3) 0.0055(3)
C15 0.0205(4) 0.0180(3) 0.0180(3) 0.0034(3) 0.0041(3) 0.0020(3)
C16 0.0217(4) 0.0212(4) 0.0221(4) -0.0017(3) 0.0049(3) 0.0012(3)
C17 0.0224(4) 0.0233(4) 0.0267(4) 0.0017(3) 0.0075(3) 0.0033(3)
C18 0.0205(4) 0.0304(5) 0.0301(5) 0.0057(4) 0.0027(3) 0.0017(3)
C19 0.0265(5) 0.0346(5) 0.0255(4) -0.0009(4) -0.0026(3) -0.0011(4)
C20 0.0275(4) 0.0255(4) 0.0200(4) -0.0014(3) 0.0022(3) 0.0027(3)
C21 0.0248(4) 0.0195(4) 0.0219(4) -0.0014(3) 0.0077(3) 0.0008(3)

loop_
_atom_type_symbol
_atom_type_description
_atom_type_scat_dispersion_real
_atom_type_scat_dispersion_imag
_atom_type_scat_source
C C 0.0033 0.0016 'International Tables Vol C Tables 4.2.6.8 and 6.1.1.4'
H H 0.0000 0.0000 'International Tables Vol C Tables 4.2.6.8 and 6.1.1.4'
N N 0.0061 0.0033 'International Tables Vol C Tables 4.2.6.8 and 6.1.1.4'
O O 0.0106 0.0060 'International Tables Vol C Tables 4.2.6.8 and 6.1.1.4'

loop_
_geom_angle_atom_site_label_1
_geom_angle_atom_site_label_2
_geom_angle_atom_site_label_3
_geom_angle
_geom_angle_site_symmetry_1
_geom_angle_site_symmetry_3
_geom_angle_publ_flag
C1 O1 C7 106.64(8) . . ?
C1 O2 C8 105.65(8) . . ?
C12 O4 C11 115.91(8) . . ?
C10 N1 C4 112.33(8) . . ?
C10 N1 C14 123.05(8) . . ?
C4 N1 C14 123.85(8) . . ?
O2 C1 O1 104.53(7) . . ?
O2 C1 C6 109.28(8) . . ?
O1 C1 C6 108.00(8) . . ?
O2 C1 C2 111.96(8) . . ?
O1 C1 C2 109.45(8) . . ?
C6 C1 C2 113.20(8) . . ?
C3 C2 C1 112.27(8) . . ?
C3 C2 H2A 109.2 . . ?
C1 C2 H2A 109.2 . . ?
C3 C2 H2AB 109.2 . . ?
C1 C2 H2AB 109.2 . . ?
H2A C2 H2AB 107.9 . . ?
C4 C3 C2 109.00(7) . . ?
C4 C3 C21 109.97(7) . . ?
C2 C3 C21 113.06(7) . . ?
C4 C3 C9 101.35(7) . . ?
C2 C3 C9 115.67(7) . . ?
C21 C3 C9 107.12(7) . . ?
C5 C4 N1 127.36(8) . . ?
C5 C4 C3 125.36(8) . . ?
N1 C4 C3 107.23(7) . . ?
C4 C5 C6 121.76(8) . . ?
C4 C5 H5 119.1 . . ?
C6 C5 H5 119.1 . . ?
C5 C6 C1 115.21(8) . . ?
C5 C6 H6A 108.5 . . ?
C1 C6 H6A 108.5 . . ?
C5 C6 H6AB 108.5 . . ?
C1 C6 H6AB 108.5 . . ?
H6A C6 H6AB 107.5 . . ?
O1 C7 C8 104.85(8) . . ?
O1 C7 H7A 110.8 . . ?
C8 C7 H7A 110.8 . . ?
O1 C7 H7AB 110.8 . . ?
C8 C7 H7AB 110.8 . . ?
H7A C7 H7AB 108.9 . . ?
O2 C8 C7 103.80(8) . . ?
O2 C8 H8A 111.0 . . ?
C7 C8 H8A 111.0 . . ?
O2 C8 H8AB 111.0 . . ?
C7 C8 H8AB 111.0 . . ?
H8A C8 H8AB 109.0 . . ?
C12 C9 C10 110.56(7) . . ?
C12 C9 C3 112.05(8) . . ?
C10 C9 C3 102.84(7) . . ?
C12 C9 H9 110.4 . . ?
C10 C9 H9 110.4 . . ?
C3 C9 H9 110.4 . . ?
O5 C10 N1 125.83(9) . . ?
O5 C10 C9 126.17(9) . . ?
N1 C10 C9 107.99(8) . . ?
O4 C11 C13 106.97(9) . . ?
O4 C11 H11A 110.3 . . ?
C13 C11 H11A 110.3 . . ?
O4 C11 H11B 110.3 . . ?
C13 C11 H11B 110.3 . . ?
H11A C11 H11B 108.6 . . ?
O3 C12 O4 124.20(9) . . ?
O3 C12 C9 123.97(9) . . ?
O4 C12 C9 111.71(7) . . ?
C11 C13 H13A 109.5 . . ?
C11 C13 H13B 109.5 . . ?
H13A C13 H13B 109.5 . . ?
C11 C13 H13C 109.5 . . ?
H13A C13 H13C 109.5 . . ?
H13B C13 H13C 109.5 . . ?
N1 C14 C15 113.23(7) . . ?
N1 C14 H14A 108.9 . . ?
C15 C14 H14A 108.9 . . ?
N1 C14 H14B 108.9 . . ?
C15 C14 H14B 108.9 . . ?
H14A C14 H14B 107.7 . . ?
C20 C15 C16 118.86(9) . . ?
C20 C15 C14 119.91(8) . . ?
C16 C15 C14 121.20(8) . . ?
C17 C16 C15 120.42(9) . . ?
C17 C16 H16 119.8 . . ?
C15 C16 H16 119.8 . . ?
C18 C17 C16 120.24(9) . . ?
C18 C17 H17 119.9 . . ?
C16 C17 H17 119.9 . . ?
C19 C18 C17 119.78(10) . . ?
C19 C18 H18 120.1 . . ?
C17 C18 H18 120.1 . . ?
C18 C19 C20 119.98(10) . . ?
C18 C19 H19 120.0 . . ?
C20 C19 H19 120.0 . . ?
C15 C20 C19 120.72(9) . . ?
C15 C20 H20 119.6 . . ?
C19 C20 H20 119.6 . . ?
C3 C21 H21A 109.5 . . ?
C3 C21 H21B 109.5 . . ?
H21A C21 H21B 109.5 . . ?
C3 C21 H21C 109.5 . . ?
H21A C21 H21C 109.5 . . ?
H21B C21 H21C 109.5 . . ?

loop_
_geom_bond_atom_site_label_1
_geom_bond_atom_site_label_2
_geom_bond_distance
_geom_bond_site_symmetry_2
_geom_bond_publ_flag
O1 C1 1.4352(12) . ?
O1 C7 1.4380(14) . ?
O2 C1 1.4195(12) . ?
O2 C8 1.4396(14) . ?
O3 C12 1.2097(12) . ?
O4 C12 1.3380(12) . ?
O4 C11 1.4603(12) . ?
O5 C10 1.2237(12) . ?
N1 C10 1.3668(13) . ?
N1 C4 1.4122(12) . ?
N1 C14 1.4554(13) . ?
C1 C6 1.5299(14) . ?
C1 C2 1.5375(13) . ?
C2 C3 1.5345(13) . ?
C2 H2A 0.9900 . ?
C2 H2AB 0.9900 . ?
C3 C4 1.5141(13) . ?
C3 C21 1.5497(13) . ?
C3 C9 1.5650(13) . ?
C4 C5 1.3315(13) . ?
C5 C6 1.5072(14) . ?
C5 H5 0.9500 . ?
C6 H6A 0.9900 . ?
C6 H6AB 0.9900 . ?
C7 C8 1.5376(17) . ?
C7 H7A 0.9900 . ?
C7 H7AB 0.9900 . ?
C8 H8A 0.9900 . ?
C8 H8AB 0.9900 . ?
C9 C12 1.5178(14) . ?
C9 C10 1.5341(14) . ?
C9 H9 1.0000 . ?
C11 C13 1.5014(17) . ?
C11 H11A 0.9900 . ?
C11 H11B 0.9900 . ?
C13 H13A 0.9800 . ?
C13 H13B 0.9800 . ?
C13 H13C 0.9800 . ?
C14 C15 1.5150(14) . ?
C14 H14A 0.9900 . ?
C14 H14B 0.9900 . ?
C15 C20 1.3942(14) . ?
C15 C16 1.3988(13) . ?
C16 C17 1.3938(14) . ?
C16 H16 0.9500 . ?
C17 C18 1.3911(16) . ?
C17 H17 0.9500 . ?
C18 C19 1.3886(17) . ?
C18 H18 0.9500 . ?
C19 C20 1.3965(15) . ?
C19 H19 0.9500 . ?
C20 H20 0.9500 . ?
C21 H21A 0.9800 . ?
C21 H21B 0.9800 . ?
C21 H21C 0.9800 . ?
